data_4348731
loop_
_publ_author_name
'Wu, Bing'
'Wilding, Matthew J. T.'
'Kuppuswamy, Subramaniam'
'Bezpalko, Mark W.'
'Foxman, Bruce M.'
'Thomas, Christine M.'

_publ_section_title
;
 Exploring Trends in Metal-Metal Bonding, Spectroscopic Properties, and
 Conformational Flexibility in a Series of Heterobimetallic Ti/M and V/M
 Complexes (M = Fe, Co, Ni, and Cu).
;
_journal_issue 23
_journal_name_full 'Inorganic chemistry'
_journal_page_first 12137
_journal_page_last 12148
_journal_paper_doi 10.1021/acs.inorgchem.6b01543
_journal_volume 55
_journal_year 2016
_chemical_formula_moiety 'C42 H69 Fe1 I1 N3 P3 V1'
_chemical_formula_sum 'C42 H69 Fe I N3 P3 V'
_chemical_formula_weight 942.64
_space_group_IT_number 14
_space_group_name_Hall '-P 2ybc'
_space_group_name_H-M_alt 'P 1 21/c 1'
_symmetry_cell_setting monoclinic
_symmetry_space_group_name_Hall '-P 2ybc'
_symmetry_space_group_name_H-M 'P 1 21/c 1'
_atom_sites_solution_hydrogens difmap
_atom_sites_solution_primary direct
_audit_creation_date 2013-10-15
_audit_creation_method CRYSTALS_ver_14.43
_cell_angle_alpha 90
_cell_angle_beta 90.041(2)
_cell_angle_gamma 90
_cell_formula_units_Z 8
_cell_length_a 15.3754(7)
_cell_length_b 38.6991(18)
_cell_length_c 15.8446(7)
_cell_measurement_reflns_used 9785
_cell_measurement_temperature 120
_cell_measurement_theta_max 30
_cell_measurement_theta_min 2
_cell_volume 9427.8(7)
_computing_cell_refinement 'Apex2 (Bruker AXS, 2006)'
_computing_data_collection 'Apex2 (Bruker AXS, 2006)'
_computing_data_reduction 'Apex2 (Bruker AXS, 2006)'
_computing_molecular_graphics 'CAMERON (Watkin et al., 1996)'
_computing_publication_material 'CRYSTALS (Betteridge et al., 2003)'
_computing_structure_refinement 'CRYSTALS (Betteridge et al., 2003)'
_computing_structure_solution 'SIR92 (Altomare et al., 1994)'
_diffrn_ambient_temperature 120
_diffrn_measured_fraction_theta_full 0.990
_diffrn_measured_fraction_theta_max 0.951
_diffrn_measurement_device Area
_diffrn_measurement_device_type 'Bruker Kappa Apex2'
_diffrn_measurement_method '\f & \w scans'
_diffrn_radiation_monochromator graphite
_diffrn_radiation_type 'Mo K\a'
_diffrn_radiation_wavelength 0.71073
_diffrn_reflns_av_R_equivalents 0.034
_diffrn_reflns_limit_h_max 21
_diffrn_reflns_limit_h_min -10
_diffrn_reflns_limit_k_max 54
_diffrn_reflns_limit_k_min -53
_diffrn_reflns_limit_l_max 22
_diffrn_reflns_limit_l_min -20
_diffrn_reflns_number 76491
_diffrn_reflns_theta_full 25.290
_diffrn_reflns_theta_max 30.107
_diffrn_reflns_theta_min 1.692
_diffrn_standards_number 0
_exptl_absorpt_coefficient_mu 1.293
_exptl_absorpt_correction_T_max 0.80
_exptl_absorpt_correction_T_min 0.69
_exptl_absorpt_correction_type numerical
_exptl_absorpt_process_details
; 
 Analytical Absorption (De Meulenaer & Tompa, 1965) 
;
_exptl_crystal_colour brown
_exptl_crystal_density_diffrn 1.328
_exptl_crystal_density_method 'not measured'
_exptl_crystal_description prism
_exptl_crystal_F_000 3911.999
_exptl_crystal_size_max 0.610
_exptl_crystal_size_mid 0.290
_exptl_crystal_size_min 0.170
_refine_diff_density_max 1.10
_refine_diff_density_min -0.56
_refine_ls_extinction_method None
_refine_ls_goodness_of_fit_ref 0.9939
_refine_ls_hydrogen_treatment constr
_refine_ls_matrix_type full
_refine_ls_number_parameters 906
_refine_ls_number_reflns 26405
_refine_ls_number_restraints 0
_refine_ls_R_factor_all 0.0483
_refine_ls_R_factor_gt 0.0375
_refine_ls_shift/su_max 0.0093900
_refine_ls_shift/su_mean 0.0003161
_refine_ls_structure_factor_coef Fsqd
_refine_ls_weighting_details
;
 Method= Modified Sheldrick 
 w=1/[\s^2^(F^2^) + ( 0.04P)^2^ +10.33P] 
 ,where P=(max(Fo^2^,0) + 2Fc^2^)/3 
;
_refine_ls_weighting_scheme calc
_refine_ls_wR_factor_all 0.0888
_refine_ls_wR_factor_gt 0.0810
_refine_ls_wR_factor_ref 0.0888
_reflns_limit_h_max 21
_reflns_limit_h_min -21
_reflns_limit_k_max 54
_reflns_limit_k_min 0
_reflns_limit_l_max 22
_reflns_limit_l_min 0
_reflns_number_gt 21847
_reflns_number_total 26405
_reflns_threshold_expression I>2.0\s(I)
_oxford_diffrn_Wilson_B_factor 0.00
_oxford_diffrn_Wilson_scale 0.00
_oxford_refine_ls_r_factor_ref 0.0483
_oxford_refine_ls_scale 0.041527(2)
_oxford_reflns_number_all 26405
_oxford_reflns_threshold_expression_ref I>-10.0\s(I)
_oxford_structure_analysis_title 'sk_1003_0m in P2(1)/c'
_cod_data_source_file ic6b01543_si_002.cif
_cod_data_source_block 7
_cod_original_sg_symbol_Hall '-P 2ybc '
_cod_original_sg_symbol_H-M 'P 1 21/c 1 '
_cod_original_formula_sum 'C42 H69 Fe1 I1 N3 P3 V1'
_cod_database_code 4348731

loop_
_symmetry_equiv_pos_as_xyz
x,y,z
-x,-y,-z
-x,y+1/2,-z+1/2
x,-y+1/2,z+1/2

loop_
_atom_site_label
_atom_site_type_symbol
_atom_site_fract_x
_atom_site_fract_y
_atom_site_fract_z
_atom_site_U_iso_or_equiv
_atom_site_occupancy
_atom_site_adp_type
_atom_site_refinement_flags_posn
_atom_site_refinement_flags_occupancy
_atom_site_disorder_assembly
_atom_site_disorder_group
Fe1 Fe 0.72217(3) 0.677900(11) 0.23338(3) 0.0157 1.0000 Uani . . . .
Fe101 Fe 0.22412(3) 0.675490(12) -0.24859(3) 0.0172 1.0000 Uani . . . .
V1 V 0.64443(4) 0.636077(13) 0.24358(3) 0.0175 1.0000 Uani . . . .
V101 V 0.14590(4) 0.633926(14) -0.26201(3) 0.0197 1.0000 Uani . . . .
I1 I 0.806760(16) 0.737101(5) 0.203845(14) 0.0262 1.0000 Uani . . . .
I101 I 0.308106(17) 0.734219(5) -0.213015(14) 0.0279 1.0000 Uani . . . .
P1 P 0.75346(6) 0.65513(2) 0.36561(5) 0.0209 1.0000 Uani . . . .
P2 P 0.76472(6) 0.64117(2) 0.12188(6) 0.0238 1.0000 Uani . . . .
P3 P 0.57903(6) 0.69958(2) 0.23697(5) 0.0167 1.0000 Uani . . . .
P101 P 0.25499(6) 0.65385(3) -0.38251(5) 0.0242 1.0000 Uani . . . .
P102 P 0.08018(6) 0.69708(2) -0.24940(5) 0.0186 1.0000 Uani . . . .
P103 P 0.26914(6) 0.63693(2) -0.14269(6) 0.0257 1.0000 Uani . . . .
N1 N 0.67165(18) 0.62623(7) 0.36074(17) 0.0237 1.0000 Uani . . . .
N2 N 0.6986(2) 0.60951(7) 0.15575(19) 0.0262 1.0000 Uani . . . .
N3 N 0.53646(17) 0.65997(7) 0.22113(16) 0.0173 1.0000 Uani . . . .
N101 N 0.17160(19) 0.62570(8) -0.38043(19) 0.0277 1.0000 Uani . . . .
N102 N 0.03908(17) 0.65718(7) -0.23598(16) 0.0180 1.0000 Uani . . . .
N103 N 0.2022(2) 0.60596(7) -0.1789(2) 0.0320 1.0000 Uani . . . .
C1 C 0.6342(2) 0.60196(9) 0.4150(2) 0.0254 1.0000 Uani . . . .
C2 C 0.6740(3) 0.58837(10) 0.4874(2) 0.0321 1.0000 Uani . . . .
C3 C 0.6338(3) 0.56355(11) 0.5369(3) 0.0360 1.0000 Uani . . . .
C4 C 0.6771(3) 0.54980(14) 0.6155(3) 0.0571 1.0000 Uani . . . .
C5 C 0.5511(3) 0.55163(11) 0.5131(3) 0.0375 1.0000 Uani . . . .
C6 C 0.5100(3) 0.56432(10) 0.4418(3) 0.0336 1.0000 Uani . . . .
C7 C 0.4208(3) 0.55175(12) 0.4166(3) 0.0436 1.0000 Uani . . . .
C8 C 0.5509(2) 0.58962(9) 0.3950(2) 0.0288 1.0000 Uani . . . .
C9 C 0.7365(3) 0.68553(10) 0.4543(2) 0.0310 1.0000 Uani . . . .
C10 C 0.8012(3) 0.71496(10) 0.4518(2) 0.0397 1.0000 Uani . . . .
C11 C 0.7312(4) 0.66987(11) 0.5431(2) 0.0471 1.0000 Uani . . . .
C12 C 0.8552(2) 0.63157(10) 0.3911(2) 0.0297 1.0000 Uani . . . .
C13 C 0.9355(3) 0.65176(13) 0.3629(4) 0.0516 1.0000 Uani . . . .
C14 C 0.8532(3) 0.59531(11) 0.3524(3) 0.0403 1.0000 Uani . . . .
C15 C 0.6747(3) 0.57730(13) 0.1198(4) 0.0199(12) 0.716(11) Uiso . P 2 2
C16 C 0.6657(3) 0.56999(14) 0.0336(4) 0.0252(12) 0.716(11) Uiso . P 2 2
C17 C 0.6343(4) 0.53838(16) 0.0062(4) 0.0299(13) 0.716(11) Uiso . P 2 2
C18 C 0.6224(4) 0.53194(17) -0.0859(4) 0.0403(16) 0.716(11) Uiso . P 2 2
C19 C 0.6139(4) 0.51306(15) 0.0655(4) 0.0301(13) 0.716(11) Uiso . P 2 2
C20 C 0.6237(4) 0.51854(15) 0.1516(5) 0.0295(13) 0.716(11) Uiso . P 2 2
C21 C 0.6052(4) 0.49121(17) 0.2172(5) 0.0439(17) 0.716(11) Uiso . P 2 2
C22 C 0.6541(4) 0.55131(15) 0.1779(4) 0.0264(13) 0.716(11) Uiso . P 2 2
C23 C 0.8765(3) 0.62341(11) 0.1131(3) 0.0378 1.0000 Uani . . . .
C24 C 0.9450(3) 0.65175(12) 0.1152(3) 0.0442 1.0000 Uani . . . .
C25 C 0.8920(3) 0.59851(14) 0.0399(4) 0.0662 1.0000 Uani . . . .
C26 C 0.7334(3) 0.65343(11) 0.0126(2) 0.0322 1.0000 Uani . . . .
C27 C 0.7745(3) 0.68791(12) -0.0117(2) 0.0437 1.0000 Uani . . . .
C28 C 0.6342(3) 0.65601(12) 0.0050(2) 0.0381 1.0000 Uani . . . .
C29 C 0.4535(2) 0.64544(8) 0.2109(2) 0.0189 1.0000 Uani . . . .
C30 C 0.3755(2) 0.66250(8) 0.22517(18) 0.0185 1.0000 Uani . . . .
C31 C 0.2959(2) 0.64595(9) 0.2136(2) 0.0243 1.0000 Uani . . . .
C32 C 0.2117(2) 0.66488(11) 0.2262(2) 0.0314 1.0000 Uani . . . .
C33 C 0.2951(2) 0.61132(10) 0.1896(2) 0.0319 1.0000 Uani . . . .
C34 C 0.3715(3) 0.59358(10) 0.1751(2) 0.0322 1.0000 Uani . . . .
C35 C 0.3713(3) 0.55634(11) 0.1488(3) 0.0510 1.0000 Uani . . . .
C36 C 0.4506(2) 0.61095(9) 0.1844(2) 0.0250 1.0000 Uani . . . .
C37 C 0.5562(2) 0.72730(9) 0.1426(2) 0.0246 1.0000 Uani . . . .
C38 C 0.5610(3) 0.76614(9) 0.1618(3) 0.0398 1.0000 Uani . . . .
C39 C 0.4707(2) 0.71860(10) 0.0979(2) 0.0296 1.0000 Uani . . . .
C40 C 0.5231(2) 0.71993(9) 0.3271(2) 0.0242 1.0000 Uani . . . .
C41 C 0.5779(3) 0.74975(10) 0.3648(2) 0.0333 1.0000 Uani . . . .
C42 C 0.5001(3) 0.69302(11) 0.3936(2) 0.0328 1.0000 Uani . . . .
C101 C 0.1330(2) 0.60182(10) -0.4368(2) 0.0297 1.0000 Uani . . . .
C102 C 0.1730(3) 0.58883(11) -0.5088(2) 0.0366 1.0000 Uani . . . .
C103 C 0.1314(3) 0.56425(11) -0.5593(3) 0.0371 1.0000 Uani . . . .
C104 C 0.1751(3) 0.55045(14) -0.6376(3) 0.0568 1.0000 Uani . . . .
C105 C 0.0502(3) 0.55262(11) -0.5357(3) 0.0398 1.0000 Uani . . . .
C106 C 0.0085(3) 0.56509(11) -0.4641(3) 0.0344 1.0000 Uani . . . .
C107 C -0.0806(3) 0.55269(12) -0.4404(3) 0.0456 1.0000 Uani . . . .
C108 C 0.0503(3) 0.58997(10) -0.4155(3) 0.0343 1.0000 Uani . . . .
C109 C 0.3545(2) 0.62944(11) -0.4111(2) 0.0339 1.0000 Uani . . . .
C110 C 0.4371(3) 0.64891(14) -0.3834(3) 0.0517 1.0000 Uani . . . .
C111 C 0.3525(3) 0.59339(11) -0.3736(3) 0.0442 1.0000 Uani . . . .
C112 C 0.2373(3) 0.68533(10) -0.4680(2) 0.0328 1.0000 Uani . . . .
C113 C 0.2993(3) 0.71566(11) -0.4621(2) 0.0419 1.0000 Uani . . . .
C114 C 0.2341(4) 0.67157(14) -0.5581(3) 0.0619 1.0000 Uani . . . .
C115 C -0.0440(2) 0.64211(9) -0.22596(19) 0.0205 1.0000 Uani . . . .
C116 C -0.1230(2) 0.65931(9) -0.23711(19) 0.0209 1.0000 Uani . . . .
C117 C -0.2017(2) 0.64195(9) -0.22755(19) 0.0237 1.0000 Uani . . . .
C118 C -0.2874(2) 0.66076(11) -0.2378(2) 0.0331 1.0000 Uani . . . .
C119 C -0.2009(2) 0.60694(10) -0.2077(2) 0.0328 1.0000 Uani . . . .
C120 C -0.1235(3) 0.58926(10) -0.1968(3) 0.0376 1.0000 Uani . . . .
C121 C -0.1226(4) 0.55140(12) -0.1756(4) 0.0662 1.0000 Uani . . . .
C122 C -0.0461(2) 0.60719(9) -0.2040(2) 0.0297 1.0000 Uani . . . .
C123 C 0.0235(2) 0.71826(10) -0.3386(2) 0.0300 1.0000 Uani . . . .
C124 C 0.0776(3) 0.74814(12) -0.3747(3) 0.0418 1.0000 Uani . . . .
C125 C -0.0008(3) 0.69213(12) -0.4058(2) 0.0386 1.0000 Uani . . . .
C126 C 0.0582(2) 0.72364(9) -0.1542(2) 0.0255 1.0000 Uani . . . .
C127 C 0.0638(3) 0.76235(10) -0.1698(3) 0.0410 1.0000 Uani . . . .
C128 C -0.0261(2) 0.71480(10) -0.1093(2) 0.0287 1.0000 Uani . . . .
C129 C 0.1869(4) 0.57039(14) -0.1694(4) 0.0218(12) 0.581(6) Uiso . P 1 1
C130 C 0.1831(4) 0.55676(17) -0.0881(4) 0.0308(14) 0.581(6) Uiso . P 1 1
C131 C 0.1567(5) 0.5219(2) -0.0757(5) 0.0423(18) 0.581(6) Uiso . P 1 1
C132 C 0.1522(6) 0.5074(3) 0.0118(6) 0.066(3) 0.581(6) Uiso . P 1 1
C133 C 0.1357(5) 0.5034(2) -0.1425(6) 0.047(2) 0.581(6) Uiso . P 1 1
C134 C 0.1385(5) 0.5156(2) -0.2271(5) 0.0450(19) 0.581(6) Uiso . P 1 1
C135 C 0.1163(8) 0.4940(3) -0.3030(8) 0.083(3) 0.581(6) Uiso . P 1 1
C136 C 0.1661(4) 0.54918(16) -0.2390(4) 0.0298(14) 0.581(6) Uiso . P 1 1
C137 C 0.2397(3) 0.64706(12) -0.0322(2) 0.0367 1.0000 Uani . . . .
C138 C 0.2820(4) 0.68040(15) -0.0031(3) 0.0620 1.0000 Uani . . . .
C139 C 0.1410(3) 0.64870(16) -0.0222(3) 0.0570 1.0000 Uani . . . .
C140 C 0.3810(3) 0.61927(11) -0.1372(3) 0.0384 1.0000 Uani . . . .
C141 C 0.4482(3) 0.64856(14) -0.1370(3) 0.0544 1.0000 Uani . . . .
C142 C 0.3986(3) 0.59376(13) -0.0662(3) 0.0527 1.0000 Uani . . . .
C229 C 0.1760(6) 0.5739(2) -0.1353(6) 0.0254(19) 0.419(6) Uiso . P 1 2
C230 C 0.1640(7) 0.5675(3) -0.0509(7) 0.040(3) 0.419(6) Uiso . P 1 2
C231 C 0.1311(9) 0.5352(3) -0.0234(8) 0.056(3) 0.419(6) Uiso . P 1 2
C232 C 0.1204(11) 0.5313(4) 0.0738(10) 0.079(5) 0.419(6) Uiso . P 1 2
C233 C 0.1136(10) 0.5100(4) -0.0854(10) 0.065(4) 0.419(6) Uiso . P 1 2
C234 C 0.1267(12) 0.5149(5) -0.1731(12) 0.073(4) 0.419(6) Uiso . P 1 2
C235 C 0.1039(12) 0.4876(5) -0.2252(11) 0.088(5) 0.419(6) Uiso . P 1 2
C236 C 0.1546(7) 0.5481(3) -0.1962(7) 0.034(2) 0.419(6) Uiso . P 1 2
C315 C 0.6789(9) 0.5735(3) 0.1463(10) 0.021(3) 0.284(11) Uiso . P 2 1
C316 C 0.6793(12) 0.5642(4) 0.0619(12) 0.041(4) 0.284(11) Uiso . P 2 1
C317 C 0.6486(11) 0.5304(4) 0.0326(12) 0.039(4) 0.284(11) Uiso . P 2 1
C318 C 0.6476(14) 0.5220(6) -0.0580(13) 0.061(5) 0.284(11) Uiso . P 2 1
C319 C 0.6245(11) 0.5100(4) 0.0997(13) 0.039(4) 0.284(11) Uiso . P 2 1
C320 C 0.6253(11) 0.5180(4) 0.1839(13) 0.038(4) 0.284(11) Uiso . P 2 1
C321 C 0.5973(13) 0.4951(5) 0.2608(14) 0.057(5) 0.284(11) Uiso . P 2 1
C322 C 0.6580(12) 0.5512(5) 0.2045(13) 0.038(4) 0.284(11) Uiso . P 2 1
H21 H 0.7299 0.5954 0.5002 0.0383 1.0000 Uiso R . . .
H41 H 0.7179 0.5661 0.6392 0.0854 1.0000 Uiso R . . .
H42 H 0.6348 0.5434 0.6587 0.0858 1.0000 Uiso R . . .
H43 H 0.7091 0.5289 0.6008 0.0859 1.0000 Uiso R . . .
H51 H 0.5240 0.5344 0.5461 0.0448 1.0000 Uiso R . . .
H71 H 0.3877 0.5685 0.3871 0.0649 1.0000 Uiso R . . .
H72 H 0.3882 0.5446 0.4661 0.0655 1.0000 Uiso R . . .
H73 H 0.4240 0.5314 0.3815 0.0651 1.0000 Uiso R . . .
H81 H 0.5219 0.5989 0.3494 0.0340 1.0000 Uiso R . . .
H91 H 0.6795 0.6957 0.4427 0.0369 1.0000 Uiso R . . .
H101 H 0.8580 0.7069 0.4691 0.0600 1.0000 Uiso R . . .
H102 H 0.7842 0.7326 0.4911 0.0603 1.0000 Uiso R . . .
H103 H 0.8051 0.7245 0.3952 0.0593 1.0000 Uiso R . . .
H111 H 0.7229 0.6882 0.5849 0.0712 1.0000 Uiso R . . .
H112 H 0.6834 0.6537 0.5473 0.0706 1.0000 Uiso R . . .
H113 H 0.7852 0.6574 0.5542 0.0702 1.0000 Uiso R . . .
H121 H 0.8581 0.6298 0.4528 0.0363 1.0000 Uiso R . . .
H131 H 0.9371 0.6737 0.3898 0.0768 1.0000 Uiso R . . .
H132 H 0.9344 0.6548 0.3018 0.0761 1.0000 Uiso R . . .
H133 H 0.9850 0.6391 0.3780 0.0768 1.0000 Uiso R . . .
H141 H 0.9108 0.5853 0.3594 0.0599 1.0000 Uiso R . . .
H142 H 0.8425 0.5967 0.2925 0.0592 1.0000 Uiso R . . .
H143 H 0.8102 0.5806 0.3794 0.0600 1.0000 Uiso R . . .
H161 H 0.6805 0.5869 -0.0065 0.0309 0.716(11) Uiso R P 2 2
H181 H 0.5695 0.5188 -0.0958 0.0633 0.716(11) Uiso R P 2 2
H182 H 0.6719 0.5196 -0.1092 0.0632 0.716(11) Uiso R P 2 2
H183 H 0.6165 0.5537 -0.1162 0.0631 0.716(11) Uiso R P 2 2
H191 H 0.5932 0.4918 0.0452 0.0375 0.716(11) Uiso R P 2 2
H211 H 0.6294 0.4979 0.2717 0.0644 0.716(11) Uiso R P 2 2
H212 H 0.6348 0.4709 0.1996 0.0642 0.716(11) Uiso R P 2 2
H213 H 0.5439 0.4879 0.2210 0.0638 0.716(11) Uiso R P 2 2
H221 H 0.6630 0.5555 0.2369 0.0292 0.716(11) Uiso R P 2 2
H231 H 0.8833 0.6096 0.1645 0.0452 1.0000 Uiso R . . .
H241 H 0.9999 0.6428 0.1332 0.0653 1.0000 Uiso R . . .
H242 H 0.9264 0.6696 0.1531 0.0660 1.0000 Uiso R . . .
H243 H 0.9511 0.6613 0.0592 0.0657 1.0000 Uiso R . . .
H251 H 0.8493 0.5811 0.0416 0.0987 1.0000 Uiso R . . .
H252 H 0.8885 0.6118 -0.0120 0.0982 1.0000 Uiso R . . .
H253 H 0.9491 0.5896 0.0469 0.0989 1.0000 Uiso R . . .
H261 H 0.7550 0.6352 -0.0256 0.0390 1.0000 Uiso R . . .
H271 H 0.8365 0.6857 -0.0088 0.0647 1.0000 Uiso R . . .
H272 H 0.7576 0.6943 -0.0677 0.0652 1.0000 Uiso R . . .
H273 H 0.7565 0.7052 0.0279 0.0649 1.0000 Uiso R . . .
H281 H 0.6080 0.6340 0.0113 0.0568 1.0000 Uiso R . . .
H282 H 0.6186 0.6643 -0.0502 0.0566 1.0000 Uiso R . . .
H283 H 0.6099 0.6709 0.0460 0.0571 1.0000 Uiso R . . .
H301 H 0.3763 0.6859 0.2428 0.0221 1.0000 Uiso R . . .
H321 H 0.1788 0.6543 0.2693 0.0476 1.0000 Uiso R . . .
H322 H 0.2220 0.6886 0.2429 0.0471 1.0000 Uiso R . . .
H323 H 0.1775 0.6647 0.1753 0.0474 1.0000 Uiso R . . .
H331 H 0.2427 0.6005 0.1811 0.0379 1.0000 Uiso R . . .
H351 H 0.3235 0.5524 0.1110 0.0772 1.0000 Uiso R . . .
H352 H 0.4253 0.5510 0.1210 0.0767 1.0000 Uiso R . . .
H353 H 0.3667 0.5418 0.1969 0.0765 1.0000 Uiso R . . .
H361 H 0.5030 0.5998 0.1722 0.0300 1.0000 Uiso R . . .
H371 H 0.6028 0.7223 0.1031 0.0298 1.0000 Uiso R . . .
H381 H 0.6149 0.7703 0.1908 0.0589 1.0000 Uiso R . . .
H382 H 0.5129 0.7732 0.1965 0.0585 1.0000 Uiso R . . .
H383 H 0.5592 0.7788 0.1097 0.0586 1.0000 Uiso R . . .
H391 H 0.4217 0.7237 0.1303 0.0437 1.0000 Uiso R . . .
H392 H 0.4647 0.7306 0.0463 0.0438 1.0000 Uiso R . . .
H393 H 0.4668 0.6943 0.0840 0.0429 1.0000 Uiso R . . .
H401 H 0.4697 0.7294 0.3052 0.0291 1.0000 Uiso R . . .
H411 H 0.6319 0.7419 0.3869 0.0497 1.0000 Uiso R . . .
H412 H 0.5477 0.7609 0.4106 0.0501 1.0000 Uiso R . . .
H413 H 0.5910 0.7673 0.3233 0.0499 1.0000 Uiso R . . .
H421 H 0.4578 0.6769 0.3731 0.0494 1.0000 Uiso R . . .
H422 H 0.5501 0.6802 0.4109 0.0492 1.0000 Uiso R . . .
H423 H 0.4767 0.7042 0.4427 0.0489 1.0000 Uiso R . . .
H1021 H 0.2284 0.5960 -0.5232 0.0438 1.0000 Uiso R . . .
H1041 H 0.2353 0.5452 -0.6265 0.0863 1.0000 Uiso R . . .
H1042 H 0.1686 0.5666 -0.6828 0.0867 1.0000 Uiso R . . .
H1043 H 0.1459 0.5299 -0.6550 0.0861 1.0000 Uiso R . . .
H1051 H 0.0233 0.5353 -0.5676 0.0467 1.0000 Uiso R . . .
H1071 H -0.1256 0.5665 -0.4627 0.0692 1.0000 Uiso R . . .
H1072 H -0.0854 0.5521 -0.3801 0.0697 1.0000 Uiso R . . .
H1073 H -0.0897 0.5292 -0.4589 0.0694 1.0000 Uiso R . . .
H1081 H 0.0217 0.5982 -0.3680 0.0409 1.0000 Uiso R . . .
H1091 H 0.3561 0.6271 -0.4712 0.0410 1.0000 Uiso R . . .
H1101 H 0.4391 0.6716 -0.4071 0.0770 1.0000 Uiso R . . .
H1102 H 0.4386 0.6516 -0.3222 0.0768 1.0000 Uiso R . . .
H1103 H 0.4871 0.6365 -0.4006 0.0771 1.0000 Uiso R . . .
H1111 H 0.3489 0.5941 -0.3120 0.0660 1.0000 Uiso R . . .
H1112 H 0.3057 0.5793 -0.3961 0.0670 1.0000 Uiso R . . .
H1113 H 0.4072 0.5817 -0.3870 0.0668 1.0000 Uiso R . . .
H1121 H 0.1802 0.6941 -0.4558 0.0393 1.0000 Uiso R . . .
H1131 H 0.2863 0.7326 -0.5049 0.0621 1.0000 Uiso R . . .
H1132 H 0.2967 0.7268 -0.4069 0.0613 1.0000 Uiso R . . .
H1133 H 0.3570 0.7077 -0.4716 0.0618 1.0000 Uiso R . . .
H1141 H 0.1849 0.6560 -0.5636 0.0914 1.0000 Uiso R . . .
H1142 H 0.2881 0.6585 -0.5686 0.0914 1.0000 Uiso R . . .
H1143 H 0.2290 0.6909 -0.5977 0.0919 1.0000 Uiso R . . .
H1161 H -0.1236 0.6830 -0.2498 0.0252 1.0000 Uiso R . . .
H1181 H -0.3200 0.6589 -0.1862 0.0501 1.0000 Uiso R . . .
H1182 H -0.2770 0.6844 -0.2486 0.0489 1.0000 Uiso R . . .
H1183 H -0.3203 0.6513 -0.2826 0.0494 1.0000 Uiso R . . .
H1191 H -0.2519 0.5952 -0.2023 0.0391 1.0000 Uiso R . . .
H1211 H -0.1503 0.5482 -0.1231 0.0991 1.0000 Uiso R . . .
H1212 H -0.0643 0.5439 -0.1717 0.0990 1.0000 Uiso R . . .
H1213 H -0.1528 0.5390 -0.2175 0.0993 1.0000 Uiso R . . .
H1221 H 0.0065 0.5957 -0.1941 0.0349 1.0000 Uiso R . . .
H1231 H -0.0304 0.7275 -0.3157 0.0356 1.0000 Uiso R . . .
H1241 H 0.1371 0.7464 -0.3590 0.0631 1.0000 Uiso R . . .
H1242 H 0.0739 0.7475 -0.4353 0.0636 1.0000 Uiso R . . .
H1243 H 0.0543 0.7701 -0.3563 0.0638 1.0000 Uiso R . . .
H1251 H 0.0464 0.6771 -0.4184 0.0582 1.0000 Uiso R . . .
H1252 H -0.0497 0.6787 -0.3888 0.0577 1.0000 Uiso R . . .
H1253 H -0.0168 0.7041 -0.4565 0.0578 1.0000 Uiso R . . .
H1261 H 0.1053 0.7175 -0.1153 0.0308 1.0000 Uiso R . . .
H1271 H 0.0582 0.7746 -0.1181 0.0620 1.0000 Uiso R . . .
H1272 H 0.1173 0.7690 -0.1964 0.0615 1.0000 Uiso R . . .
H1273 H 0.0160 0.7689 -0.2068 0.0617 1.0000 Uiso R . . .
H1281 H -0.0750 0.7224 -0.1419 0.0421 1.0000 Uiso R . . .
H1282 H -0.0287 0.7259 -0.0557 0.0426 1.0000 Uiso R . . .
H1283 H -0.0318 0.6901 -0.0992 0.0421 1.0000 Uiso R . . .
H1301 H 0.1967 0.5705 -0.0419 0.0367 0.581(6) Uiso R P 1 1
H1321 H 0.1488 0.4829 0.0060 0.1001 0.581(6) Uiso R P 1 1
H1322 H 0.2030 0.5138 0.0431 0.0998 0.581(6) Uiso R P 1 1
H1323 H 0.1014 0.5165 0.0385 0.0996 0.581(6) Uiso R P 1 1
H1331 H 0.1171 0.4807 -0.1354 0.0565 0.581(6) Uiso R P 1 1
H1351 H 0.1678 0.4823 -0.3220 0.1206 0.581(6) Uiso R P 1 1
H1352 H 0.0970 0.5086 -0.3487 0.1209 0.581(6) Uiso R P 1 1
H1353 H 0.0707 0.4783 -0.2890 0.1211 0.581(6) Uiso R P 1 1
H1361 H 0.1710 0.5579 -0.2932 0.0350 0.581(6) Uiso R P 1 1
H1371 H 0.2613 0.6292 0.0036 0.0437 1.0000 Uiso R . . .
H1381 H 0.2625 0.6991 -0.0369 0.0929 1.0000 Uiso R . . .
H1382 H 0.2676 0.6847 0.0547 0.0925 1.0000 Uiso R . . .
H1383 H 0.3438 0.6783 -0.0087 0.0924 1.0000 Uiso R . . .
H1391 H 0.1180 0.6659 -0.0576 0.0849 1.0000 Uiso R . . .
H1392 H 0.1277 0.6544 0.0341 0.0847 1.0000 Uiso R . . .
H1393 H 0.1149 0.6272 -0.0352 0.0850 1.0000 Uiso R . . .
H1401 H 0.3876 0.6072 -0.1904 0.0464 1.0000 Uiso R . . .
H1411 H 0.4508 0.6590 -0.0809 0.0807 1.0000 Uiso R . . .
H1412 H 0.4329 0.6654 -0.1778 0.0806 1.0000 Uiso R . . .
H1413 H 0.5045 0.6392 -0.1501 0.0808 1.0000 Uiso R . . .
H1421 H 0.4555 0.5838 -0.0763 0.0787 1.0000 Uiso R . . .
H1422 H 0.3984 0.6070 -0.0137 0.0784 1.0000 Uiso R . . .
H1423 H 0.3548 0.5765 -0.0655 0.0788 1.0000 Uiso R . . .
H2301 H 0.1758 0.5846 -0.0112 0.0469 0.419(6) Uiso R P 1 2
H2321 H 0.1042 0.5532 0.0981 0.1140 0.419(6) Uiso R P 1 2
H2322 H 0.0753 0.5147 0.0851 0.1141 0.419(6) Uiso R P 1 2
H2323 H 0.1736 0.5236 0.0987 0.1140 0.419(6) Uiso R P 1 2
H2331 H 0.0919 0.4887 -0.0671 0.0731 0.419(6) Uiso R P 1 2
H2351 H 0.0695 0.4704 -0.1902 0.1349 0.419(6) Uiso R P 1 2
H2352 H 0.0681 0.4969 -0.2749 0.1346 0.419(6) Uiso R P 1 2
H2353 H 0.1610 0.4769 -0.2457 0.1349 0.419(6) Uiso R P 1 2
H2361 H 0.1610 0.5532 -0.2536 0.0401 0.419(6) Uiso R P 1 2
H3161 H 0.7001 0.5802 0.0224 0.0450 0.284(11) Uiso R P 2 1
H3181 H 0.5898 0.5152 -0.0752 0.0842 0.284(11) Uiso R P 2 1
H3182 H 0.6876 0.5032 -0.0671 0.0840 0.284(11) Uiso R P 2 1
H3183 H 0.6657 0.5420 -0.0902 0.0840 0.284(11) Uiso R P 2 1
H3191 H 0.6064 0.4876 0.0865 0.0493 0.284(11) Uiso R P 2 1
H3211 H 0.6472 0.4907 0.2962 0.0869 0.284(11) Uiso R P 2 1
H3212 H 0.5736 0.4735 0.2417 0.0872 0.284(11) Uiso R P 2 1
H3213 H 0.5543 0.5067 0.2941 0.0868 0.284(11) Uiso R P 2 1
H3221 H 0.6658 0.5574 0.2610 0.0489 0.284(11) Uiso R P 2 1

loop_
_atom_site_aniso_label
_atom_site_aniso_U_11
_atom_site_aniso_U_22
_atom_site_aniso_U_33
_atom_site_aniso_U_23
_atom_site_aniso_U_13
_atom_site_aniso_U_12
Fe1 0.0141(2) 0.0165(2) 0.01663(18) -0.00132(15) -0.00035(16) -0.00201(16)
Fe101 0.0148(2) 0.0196(2) 0.01736(19) 0.00056(16) -0.00224(16) -0.00291(16)
V1 0.0148(3) 0.0164(2) 0.0214(2) -0.00109(19) 0.0000(2) -0.00168(19)
V101 0.0139(3) 0.0197(3) 0.0254(3) -0.0012(2) -0.0036(2) -0.0016(2)
I1 0.02362(11) 0.02406(10) 0.03078(10) 0.00355(8) -0.00218(10) -0.00915(9)
I101 0.02458(12) 0.02681(11) 0.03228(11) -0.00603(9) 0.00332(10) -0.01059(9)
P1 0.0203(4) 0.0217(4) 0.0208(4) 0.0014(3) -0.0041(3) -0.0030(3)
P2 0.0173(4) 0.0250(4) 0.0292(4) -0.0096(3) 0.0062(3) -0.0034(3)
P3 0.0145(4) 0.0176(4) 0.0181(3) -0.0023(3) 0.0003(3) -0.0003(3)
P101 0.0193(5) 0.0308(5) 0.0224(4) -0.0052(3) 0.0001(3) -0.0034(3)
P102 0.0155(4) 0.0207(4) 0.0195(4) 0.0030(3) -0.0005(3) -0.0004(3)
P103 0.0174(4) 0.0298(5) 0.0298(4) 0.0067(3) -0.0088(3) -0.0052(3)
N1 0.0199(15) 0.0240(14) 0.0273(14) 0.0076(11) -0.0050(11) -0.0036(11)
N2 0.0224(15) 0.0173(13) 0.0390(15) -0.0094(11) 0.0062(13) -0.0011(11)
N3 0.0162(13) 0.0177(12) 0.0179(12) -0.0022(10) -0.0004(10) -0.0012(10)
N101 0.0195(15) 0.0331(16) 0.0305(14) -0.0080(12) -0.0012(12) -0.0033(12)
N102 0.0161(13) 0.0195(13) 0.0184(11) 0.0010(10) -0.0012(10) -0.0030(10)
N103 0.0240(16) 0.0232(14) 0.0489(18) 0.0105(13) -0.0145(14) -0.0043(12)
C1 0.0252(18) 0.0232(17) 0.0279(16) 0.0078(13) 0.0008(14) -0.0008(13)
C2 0.025(2) 0.032(2) 0.0393(19) 0.0097(15) -0.0032(15) -0.0042(15)
C3 0.033(2) 0.038(2) 0.037(2) 0.0127(17) -0.0013(17) -0.0015(17)
C4 0.046(3) 0.068(3) 0.058(3) 0.038(2) -0.013(2) -0.016(2)
C5 0.035(2) 0.032(2) 0.046(2) 0.0128(17) 0.0058(19) -0.0091(17)
C6 0.033(2) 0.030(2) 0.038(2) 0.0034(16) 0.0010(16) -0.0055(16)
C7 0.030(2) 0.047(3) 0.053(3) 0.011(2) -0.0025(19) -0.0138(19)
C8 0.0227(18) 0.0292(19) 0.0344(18) 0.0046(15) -0.0037(15) -0.0029(14)
C9 0.034(2) 0.039(2) 0.0206(15) -0.0005(14) -0.0032(14) -0.0001(17)
C10 0.054(3) 0.036(2) 0.0294(18) -0.0077(15) -0.0067(19) -0.009(2)
C11 0.079(4) 0.038(2) 0.0241(17) -0.0023(16) 0.008(2) 0.002(2)
C12 0.0249(18) 0.035(2) 0.0294(17) 0.0024(15) -0.0065(15) 0.0020(15)
C13 0.023(2) 0.054(3) 0.078(3) 0.000(3) 0.004(2) -0.006(2)
C14 0.035(2) 0.038(2) 0.047(2) 0.0007(18) -0.0043(19) 0.0110(18)
C23 0.023(2) 0.040(2) 0.051(2) -0.0077(18) 0.0090(17) 0.0074(16)
C24 0.0183(19) 0.058(3) 0.057(3) -0.014(2) 0.0096(18) -0.0029(18)
C25 0.035(3) 0.064(3) 0.100(4) -0.046(3) 0.020(3) 0.003(2)
C26 0.0285(19) 0.044(2) 0.0244(16) -0.0153(15) 0.0081(15) -0.0078(16)
C27 0.042(2) 0.061(3) 0.0277(18) 0.0025(18) 0.0011(17) -0.019(2)
C28 0.029(2) 0.057(3) 0.0284(18) -0.0104(17) -0.0018(16) -0.0050(18)
C29 0.0143(15) 0.0225(15) 0.0200(13) -0.0018(12) -0.0011(12) -0.0065(11)
C30 0.0158(15) 0.0243(16) 0.0152(13) 0.0010(11) 0.0008(11) -0.0005(12)
C31 0.0197(17) 0.0345(17) 0.0187(14) 0.0015(13) 0.0002(13) -0.0044(13)
C32 0.0147(18) 0.052(2) 0.0272(17) -0.0027(16) 0.0006(13) -0.0023(15)
C33 0.0233(19) 0.040(2) 0.0326(18) 0.0010(15) -0.0011(14) -0.0125(15)
C34 0.030(2) 0.0277(18) 0.0388(19) -0.0041(15) -0.0043(16) -0.0066(15)
C35 0.053(3) 0.029(2) 0.070(3) -0.010(2) -0.009(2) -0.014(2)
C36 0.0222(17) 0.0231(16) 0.0297(17) -0.0043(13) -0.0025(13) 0.0004(13)
C37 0.0201(18) 0.0264(17) 0.0274(16) 0.0079(13) 0.0021(13) 0.0007(14)
C38 0.041(3) 0.0209(19) 0.058(3) 0.0159(17) -0.006(2) -0.0023(16)
C39 0.0261(19) 0.040(2) 0.0223(16) 0.0105(15) -0.0040(14) -0.0024(16)
C40 0.0189(18) 0.0274(18) 0.0261(16) -0.0089(13) -0.0012(13) 0.0024(14)
C41 0.033(2) 0.029(2) 0.038(2) -0.0165(16) -0.0039(17) 0.0016(17)
C42 0.024(2) 0.053(2) 0.0204(16) -0.0086(16) 0.0054(14) -0.0042(17)
C101 0.0253(19) 0.0333(19) 0.0306(17) -0.0103(15) -0.0054(14) -0.0020(15)
C102 0.028(2) 0.044(2) 0.037(2) -0.0146(17) -0.0049(16) -0.0014(16)
C103 0.036(2) 0.038(2) 0.037(2) -0.0139(17) -0.0088(17) 0.0017(18)
C104 0.053(3) 0.070(3) 0.047(3) -0.033(2) -0.002(2) -0.002(3)
C105 0.032(2) 0.037(2) 0.050(2) -0.0161(19) -0.0151(18) 0.0017(17)
C106 0.0234(19) 0.036(2) 0.044(2) -0.0014(17) -0.0103(16) -0.0037(16)
C107 0.036(2) 0.048(3) 0.053(3) -0.003(2) -0.010(2) -0.011(2)
C108 0.0255(19) 0.040(2) 0.037(2) -0.0097(17) -0.0035(16) -0.0016(16)
C109 0.0191(18) 0.049(2) 0.0333(18) -0.0071(17) 0.0025(15) 0.0007(16)
C110 0.025(2) 0.062(3) 0.068(3) 0.003(3) -0.003(2) -0.005(2)
C111 0.032(2) 0.044(2) 0.056(3) -0.012(2) -0.001(2) 0.0098(19)
C112 0.035(2) 0.043(2) 0.0205(15) 0.0009(14) 0.0015(15) 0.0022(18)
C113 0.052(3) 0.042(2) 0.0318(19) 0.0062(17) 0.0087(19) -0.008(2)
C114 0.090(4) 0.070(3) 0.026(2) 0.005(2) -0.009(2) -0.015(3)
C115 0.0195(16) 0.0277(16) 0.0142(13) 0.0013(12) -0.0018(11) -0.0033(12)
C116 0.0222(17) 0.0245(16) 0.0158(13) 0.0001(12) -0.0003(12) -0.0025(13)
C117 0.0179(16) 0.0366(18) 0.0164(13) -0.0005(12) -0.0009(12) -0.0054(13)
C118 0.0156(19) 0.057(2) 0.0267(16) 0.0019(16) 0.0000(13) -0.0030(16)
C119 0.0237(18) 0.044(2) 0.0310(17) 0.0078(16) 0.0005(16) -0.0157(15)
C120 0.031(2) 0.034(2) 0.047(2) 0.0152(18) -0.0023(18) -0.0110(16)
C121 0.055(3) 0.033(2) 0.110(5) 0.029(3) -0.002(3) -0.017(2)
C122 0.0243(18) 0.0305(18) 0.0342(18) 0.0087(16) -0.0036(15) -0.0049(14)
C123 0.0165(18) 0.042(2) 0.0312(18) 0.0146(16) -0.0016(14) 0.0088(15)
C124 0.042(2) 0.038(2) 0.045(2) 0.0250(19) 0.004(2) 0.010(2)
C125 0.023(2) 0.069(3) 0.0247(17) 0.0122(18) -0.0077(15) -0.0020(19)
C126 0.0208(18) 0.0262(18) 0.0296(16) -0.0077(14) 0.0021(14) -0.0042(14)
C127 0.033(2) 0.029(2) 0.061(3) -0.0115(19) 0.014(2) -0.0050(16)
C128 0.0245(19) 0.039(2) 0.0230(16) -0.0086(14) 0.0007(14) -0.0024(15)
C137 0.028(2) 0.054(3) 0.0278(18) 0.0163(17) -0.0085(15) -0.0091(18)
C138 0.074(4) 0.089(4) 0.0234(19) -0.006(2) 0.002(2) -0.032(3)
C139 0.039(3) 0.109(4) 0.0228(18) 0.016(2) -0.0003(18) 0.002(3)
C140 0.026(2) 0.044(2) 0.046(2) -0.0001(18) -0.0121(17) 0.0010(17)
C141 0.020(2) 0.074(3) 0.069(3) 0.024(3) -0.014(2) -0.012(2)
C142 0.032(2) 0.049(3) 0.078(3) 0.016(2) -0.020(2) 0.005(2)

loop_
_atom_type_symbol
_atom_type_scat_dispersion_real
_atom_type_scat_dispersion_imag
_atom_type_scat_Cromer_Mann_a1
_atom_type_scat_Cromer_Mann_b1
_atom_type_scat_Cromer_Mann_a2
_atom_type_scat_Cromer_Mann_b2
_atom_type_scat_Cromer_Mann_a3
_atom_type_scat_Cromer_Mann_b3
_atom_type_scat_Cromer_Mann_a4
_atom_type_scat_Cromer_Mann_b4
_atom_type_scat_Cromer_Mann_c
_atom_type_scat_source
C 0.0033 0.0016 2.3100 20.8439 1.0200 10.2075 1.5886 0.5687 0.8650 51.6512 0.2156 'International Tables Vol C 4.2.6.8 and 6.1.1.4'
H 0.0000 0.0000 0.4930 10.5109 0.3229 26.1257 0.1402 3.1424 0.0408 57.7998 0.0030 'International Tables Vol C 4.2.6.8 and 6.1.1.4'
N 0.0061 0.0033 12.2126 0.0057 3.1322 9.8933 2.0125 28.9975 1.1663 0.5826 -11.5290 'International Tables Vol C 4.2.6.8 and 6.1.1.4'
P 0.1023 0.0942 6.4345 1.9067 4.1791 27.1570 1.7800 0.5260 1.4908 68.1645 1.1149 'International Tables Vol C 4.2.6.8 and 6.1.1.4'
V 0.3005 0.5294 10.2971 6.8657 7.3511 0.4385 2.0703 26.8938 2.0571 102.4780 1.2199 'International Tables Vol C 4.2.6.8 and 6.1.1.4'
Fe 0.3463 0.8444 11.7695 4.7611 7.3573 0.3072 3.5222 15.3535 2.3045 76.8805 1.0369 'International Tables Vol C 4.2.6.8 and 6.1.1.4'
I -0.4742 1.8119 20.1472 4.3470 18.9949 0.3814 7.5138 27.7660 2.2735 66.8776 4.0712 'International Tables Vol C 4.2.6.8 and 6.1.1.4'

loop_
_geom_angle_atom_site_label_1
_geom_angle_atom_site_label_2
_geom_angle_atom_site_label_3
_geom_angle
_geom_angle_publ_flag
V1 Fe1 I1 171.27(3) yes
V1 Fe1 P1 75.28(3) yes
I1 Fe1 P1 112.47(3) yes
V1 Fe1 P2 75.02(3) yes
I1 Fe1 P2 104.46(3) yes
P1 Fe1 P2 112.91(4) yes
V1 Fe1 P3 74.36(3) yes
I1 Fe1 P3 98.83(3) yes
P1 Fe1 P3 107.83(3) yes
P2 Fe1 P3 119.46(3) yes
V101 Fe101 I101 170.63(3) yes
V101 Fe101 P101 74.90(3) yes
I101 Fe101 P101 113.50(3) yes
V101 Fe101 P102 73.96(3) yes
I101 Fe101 P102 98.78(3) yes
P101 Fe101 P102 108.25(3) yes
V101 Fe101 P103 75.19(3) yes
I101 Fe101 P103 104.32(3) yes
P101 Fe101 P103 111.22(4) yes
P102 Fe101 P103 120.23(4) yes
Fe1 V1 P1 57.56(3) yes
Fe1 V1 P2 58.30(3) yes
P1 V1 P2 93.88(3) yes
Fe1 V1 P3 58.63(3) yes
P1 V1 P3 90.61(3) yes
P2 V1 P3 99.50(3) yes
Fe1 V1 N1 96.13(9) yes
P1 V1 N1 39.13(8) yes
P2 V1 N1 123.66(9) yes
P3 V1 N1 107.50(9) yes
Fe1 V1 N2 96.54(9) yes
P1 V1 N2 113.65(10) yes
P2 V1 N2 38.57(9) yes
P3 V1 N2 129.10(9) yes
N1 V1 N2 119.65(13) yes
Fe1 V1 N3 96.33(8) yes
P1 V1 N3 122.78(8) yes
P2 V1 N3 115.18(8) yes
P3 V1 N3 39.24(8) yes
N1 V1 N3 117.04(12) yes
N2 V1 N3 119.71(12) yes
Fe101 V101 P101 57.88(3) yes
Fe101 V101 P102 59.00(3) yes
P101 V101 P102 91.58(3) yes
Fe101 V101 P103 58.00(3) yes
P101 V101 P103 92.75(3) yes
P102 V101 P103 100.15(3) yes
Fe101 V101 N101 96.35(9) yes
P101 V101 N101 39.19(9) yes
P102 V101 N101 107.54(10) yes
P103 V101 N101 122.97(9) yes
Fe101 V101 N102 96.53(8) yes
P101 V101 N102 124.03(8) yes
P102 V101 N102 39.20(8) yes
P103 V101 N102 115.69(8) yes
N101 V101 N102 117.32(12) yes
Fe101 V101 N103 96.28(9) yes
P101 V101 N103 111.94(11) yes
P102 V101 N103 129.97(10) yes
P103 V101 N103 38.61(9) yes
N101 V101 N103 118.68(14) yes
N102 V101 N103 120.34(13) yes
V1 P1 Fe1 47.17(2) yes
V1 P1 N1 46.62(9) yes
Fe1 P1 N1 93.23(10) yes
V1 P1 C9 129.67(14) yes
Fe1 P1 C9 114.48(12) yes
N1 P1 C9 110.55(17) yes
V1 P1 C12 123.55(12) yes
Fe1 P1 C12 123.84(12) yes
N1 P1 C12 108.27(16) yes
C9 P1 C12 105.43(17) yes
V1 P2 Fe1 46.69(2) yes
V1 P2 N2 45.46(10) yes
Fe1 P2 N2 91.83(10) yes
V1 P2 C23 131.76(15) yes
Fe1 P2 C23 122.41(14) yes
N2 P2 C23 108.32(18) yes
V1 P2 C26 120.69(13) yes
Fe1 P2 C26 118.14(13) yes
N2 P2 C26 109.10(17) yes
C23 P2 C26 105.34(19) yes
V1 P3 Fe1 47.01(2) yes
V1 P3 N3 46.51(9) yes
Fe1 P3 N3 92.02(10) yes
V1 P3 C37 129.20(12) yes
Fe1 P3 C37 111.08(12) yes
N3 P3 C37 109.24(15) yes
V1 P3 C40 122.77(12) yes
Fe1 P3 C40 127.39(12) yes
N3 P3 C40 108.80(15) yes
C37 P3 C40 106.59(16) yes
V101 P101 Fe101 47.22(2) yes
V101 P101 N101 46.89(10) yes
Fe101 P101 N101 93.39(11) yes
V101 P101 C109 123.30(14) yes
Fe101 P101 C109 125.01(13) yes
N101 P101 C109 107.71(17) yes
V101 P101 C112 128.89(14) yes
Fe101 P101 C112 113.71(13) yes
N101 P101 C112 109.30(18) yes
C109 P101 C112 106.17(18) yes
V101 P102 Fe101 47.03(2) yes
V101 P102 N102 46.11(9) yes
Fe101 P102 N102 91.52(10) yes
V101 P102 C123 121.98(14) yes
Fe101 P102 C123 126.90(13) yes
N102 P102 C123 109.04(16) yes
V101 P102 C126 129.86(13) yes
Fe101 P102 C126 111.23(12) yes
N102 P102 C126 109.68(15) yes
C123 P102 C126 106.83(18) yes
V101 P103 Fe101 46.80(2) yes
V101 P103 N103 45.17(10) yes
Fe101 P103 N103 91.65(11) yes
V101 P103 C137 120.24(13) yes
Fe101 P103 C137 117.96(14) yes
N103 P103 C137 108.91(18) yes
V101 P103 C140 132.33(14) yes
Fe101 P103 C140 122.75(14) yes
N103 P103 C140 108.74(18) yes
C137 P103 C140 105.15(19) yes
P1 N1 V1 94.25(13) yes
P1 N1 C1 136.6(2) yes
V1 N1 C1 129.1(2) yes
P2 N2 V1 95.97(13) yes
P2 N2 C315 143.5(6) yes
V1 N2 C315 120.2(6) yes
P2 N2 V1 95.97(13) yes
P2 N2 C15 132.0(3) yes
V1 N2 C15 130.5(3) yes
P3 N3 V1 94.26(12) yes
P3 N3 C29 137.3(2) yes
V1 N3 C29 127.6(2) yes
P101 N101 V101 93.92(14) yes
P101 N101 C101 136.8(3) yes
V101 N101 C101 129.1(2) yes
P102 N102 V101 94.69(13) yes
P102 N102 C115 137.1(2) yes
V101 N102 C115 127.2(2) yes
P103 N103 V101 96.23(14) yes
P103 N103 C129 139.8(3) yes
V101 N103 C129 123.6(3) yes
P103 N103 V101 96.23(14) yes
P103 N103 C229 127.3(4) yes
V101 N103 C229 132.5(4) yes
N1 C1 C2 125.1(3) yes
N1 C1 C8 117.8(3) yes
C2 C1 C8 117.0(3) yes
C1 C2 C3 122.0(4) yes
C1 C2 H21 118.3 no
C3 C2 H21 119.6 no
C2 C3 C4 121.1(4) yes
C2 C3 C5 118.6(4) yes
C4 C3 C5 120.3(4) yes
C3 C4 H41 112.0 no
C3 C4 H42 112.0 no
H41 C4 H42 109.1 no
C3 C4 H43 108.5 no
H41 C4 H43 108.0 no
H42 C4 H43 107.1 no
C3 C5 C6 121.1(4) yes
C3 C5 H51 118.9 no
C6 C5 H51 120.0 no
C5 C6 C7 121.1(4) yes
C5 C6 C8 118.8(4) yes
C7 C6 C8 120.1(4) yes
C6 C7 H71 113.4 no
C6 C7 H72 110.4 no
H71 C7 H72 108.3 no
C6 C7 H73 111.6 no
H71 C7 H73 107.5 no
H72 C7 H73 105.1 no
C1 C8 C6 122.5(4) yes
C1 C8 H81 119.0 no
C6 C8 H81 118.5 no
P1 C9 C10 111.4(3) yes
P1 C9 C11 116.9(3) yes
C10 C9 C11 110.9(3) yes
P1 C9 H91 103.8 no
C10 C9 H91 106.4 no
C11 C9 H91 106.5 no
C9 C10 H101 110.2 no
C9 C10 H102 109.8 no
H101 C10 H102 107.0 no
C9 C10 H103 110.6 no
H101 C10 H103 109.1 no
H102 C10 H103 110.1 no
C9 C11 H111 109.9 no
C9 C11 H112 111.0 no
H111 C11 H112 108.9 no
C9 C11 H113 108.3 no
H111 C11 H113 110.3 no
H112 C11 H113 108.4 no
P1 C12 C13 111.5(3) yes
P1 C12 C14 110.2(3) yes
C13 C12 C14 111.6(4) yes
P1 C12 H121 106.8 no
C13 C12 H121 107.0 no
C14 C12 H121 109.6 no
C12 C13 H131 110.2 no
C12 C13 H132 109.7 no
H131 C13 H132 109.8 no
C12 C13 H133 108.3 no
H131 C13 H133 109.4 no
H132 C13 H133 109.3 no
C12 C14 H141 107.5 no
C12 C14 H142 110.2 no
H141 C14 H142 106.8 no
C12 C14 H143 112.0 no
H141 C14 H143 109.6 no
H142 C14 H143 110.6 no
N2 C15 C16 126.5(5) yes
N2 C15 C22 115.2(5) yes
C16 C15 C22 118.3(5) yes
C15 C16 C17 121.2(5) yes
C15 C16 H161 119.6 no
C17 C16 H161 119.1 no
C16 C17 C18 119.8(5) yes
C16 C17 C19 119.2(5) yes
C18 C17 C19 121.0(5) yes
C17 C18 H181 110.3 no
C17 C18 H182 111.0 no
H181 C18 H182 109.7 no
C17 C18 H183 110.5 no
H181 C18 H183 107.1 no
H182 C18 H183 108.1 no
C17 C19 C20 122.0(5) yes
C17 C19 H191 117.5 no
C20 C19 H191 120.5 no
C19 C20 C21 123.3(6) yes
C19 C20 C22 117.6(5) yes
C21 C20 C22 119.2(6) yes
C20 C21 H211 110.5 no
C20 C21 H212 106.6 no
H211 C21 H212 107.3 no
C20 C21 H213 109.0 no
H211 C21 H213 110.9 no
H212 C21 H213 112.4 no
C20 C22 C15 121.7(6) yes
C20 C22 H221 119.2 no
C15 C22 H221 119.1 no
P2 C23 C24 111.9(3) yes
P2 C23 C25 115.8(3) yes
C24 C23 C25 111.3(4) yes
P2 C23 H231 103.8 no
C24 C23 H231 107.7 no
C25 C23 H231 105.6 no
C23 C24 H241 110.9 no
C23 C24 H242 109.1 no
H241 C24 H242 109.8 no
C23 C24 H243 109.0 no
H241 C24 H243 108.9 no
H242 C24 H243 109.2 no
C23 C25 H251 108.8 no
C23 C25 H252 107.4 no
H251 C25 H252 111.6 no
C23 C25 H253 106.5 no
H251 C25 H253 112.4 no
H252 C25 H253 109.9 no
P2 C26 C27 110.6(3) yes
P2 C26 C28 110.3(3) yes
C27 C26 C28 109.6(4) yes
P2 C26 H261 107.6 no
C27 C26 H261 109.2 no
C28 C26 H261 109.5 no
C26 C27 H271 108.7 no
C26 C27 H272 110.3 no
H271 C27 H272 109.7 no
C26 C27 H273 109.0 no
H271 C27 H273 108.6 no
H272 C27 H273 110.4 no
C26 C28 H281 110.9 no
C26 C28 H282 109.9 no
H281 C28 H282 106.9 no
C26 C28 H283 112.3 no
H281 C28 H283 107.8 no
H282 C28 H283 108.9 no
N3 C29 C30 125.2(3) yes
N3 C29 C36 116.4(3) yes
C30 C29 C36 118.4(3) yes
C29 C30 C31 121.3(3) yes
C29 C30 H301 119.5 no
C31 C30 H301 119.2 no
C30 C31 C32 121.0(3) yes
C30 C31 C33 119.0(3) yes
C32 C31 C33 119.9(3) yes
C31 C32 H321 110.4 no
C31 C32 H322 111.0 no
H321 C32 H322 107.4 no
C31 C32 H323 110.8 no
H321 C32 H323 108.1 no
H322 C32 H323 109.1 no
C31 C33 C34 121.2(3) yes
C31 C33 H331 119.1 no
C34 C33 H331 119.6 no
C33 C34 C35 121.6(4) yes
C33 C34 C36 118.9(3) yes
C35 C34 C36 119.5(4) yes
C34 C35 H351 109.0 no
C34 C35 H352 109.5 no
H351 C35 H352 109.9 no
C34 C35 H353 110.2 no
H351 C35 H353 110.5 no
H352 C35 H353 107.8 no
C29 C36 C34 121.2(3) yes
C29 C36 H361 118.3 no
C34 C36 H361 120.5 no
P3 C37 C38 113.2(3) yes
P3 C37 C39 113.8(2) yes
C38 C37 C39 110.4(3) yes
P3 C37 H371 105.2 no
C38 C37 H371 106.7 no
C39 C37 H371 106.9 no
C37 C38 H381 107.5 no
C37 C38 H382 110.6 no
H381 C38 H382 110.0 no
C37 C38 H383 109.1 no
H381 C38 H383 110.6 no
H382 C38 H383 109.0 no
C37 C39 H391 113.1 no
C37 C39 H392 112.0 no
H391 C39 H392 107.1 no
C37 C39 H393 111.9 no
H391 C39 H393 106.3 no
H392 C39 H393 106.0 no
P3 C40 C41 111.2(3) yes
P3 C40 C42 110.6(2) yes
C41 C40 C42 111.6(3) yes
P3 C40 H401 106.4 no
C41 C40 H401 108.6 no
C42 C40 H401 108.2 no
C40 C41 H411 112.2 no
C40 C41 H412 111.2 no
H411 C41 H412 106.8 no
C40 C41 H413 112.1 no
H411 C41 H413 107.1 no
H412 C41 H413 107.2 no
C40 C42 H421 111.6 no
C40 C42 H422 111.6 no
H421 C42 H422 107.7 no
C40 C42 H423 109.9 no
H421 C42 H423 108.2 no
H422 C42 H423 107.7 no
N101 C101 C102 124.7(3) yes
N101 C101 C108 116.3(3) yes
C102 C101 C108 118.9(3) yes
C101 C102 C103 120.9(4) yes
C101 C102 H1021 120.1 no
C103 C102 H1021 119.0 no
C102 C103 C104 120.5(4) yes
C102 C103 C105 118.7(4) yes
C104 C103 C105 120.7(4) yes
C103 C104 H1041 110.6 no
C103 C104 H1042 109.8 no
H1041 C104 H1042 112.0 no
C103 C104 H1043 108.9 no
H1041 C104 H1043 109.2 no
H1042 C104 H1043 106.2 no
C103 C105 C106 121.7(4) yes
C103 C105 H1051 119.1 no
C106 C105 H1051 119.1 no
C105 C106 C107 121.0(4) yes
C105 C106 C108 118.6(4) yes
C107 C106 C108 120.4(4) yes
C106 C107 H1071 113.3 no
C106 C107 H1072 109.2 no
H1071 C107 H1072 109.2 no
C106 C107 H1073 111.0 no
H1071 C107 H1073 108.3 no
H1072 C107 H1073 105.5 no
C101 C108 C106 121.0(4) yes
C101 C108 H1081 121.1 no
C106 C108 H1081 117.9 no
P101 C109 C110 111.2(3) yes
P101 C109 C111 110.8(3) yes
C110 C109 C111 110.9(4) yes
P101 C109 H1091 108.2 no
C110 C109 H1091 108.0 no
C111 C109 H1091 107.6 no
C109 C110 H1101 111.4 no
C109 C110 H1102 110.7 no
H1101 C110 H1102 107.1 no
C109 C110 H1103 109.9 no
H1101 C110 H1103 109.0 no
H1102 C110 H1103 108.7 no
C109 C111 H1111 111.4 no
C109 C111 H1112 112.9 no
H1111 C111 H1112 109.9 no
C109 C111 H1113 108.8 no
H1111 C111 H1113 106.1 no
H1112 C111 H1113 107.4 no
P101 C112 C113 112.0(3) yes
P101 C112 C114 117.6(3) yes
C113 C112 C114 110.4(4) yes
P101 C112 H1121 102.7 no
C113 C112 H1121 106.7 no
C114 C112 H1121 106.4 no
C112 C113 H1131 110.7 no
C112 C113 H1132 111.8 no
H1131 C113 H1132 108.8 no
C112 C113 H1133 109.1 no
H1131 C113 H1133 107.6 no
H1132 C113 H1133 108.8 no
C112 C114 H1141 109.0 no
C112 C114 H1142 108.0 no
H1141 C114 H1142 108.8 no
C112 C114 H1143 109.5 no
H1141 C114 H1143 110.9 no
H1142 C114 H1143 110.5 no
N102 C115 C116 125.1(3) yes
N102 C115 C122 116.6(3) yes
C116 C115 C122 118.3(3) yes
C115 C116 C117 120.8(3) yes
C115 C116 H1161 120.1 no
C117 C116 H1161 119.1 no
C116 C117 C118 120.8(3) yes
C116 C117 C119 119.1(3) yes
C118 C117 C119 120.0(3) yes
C117 C118 H1181 109.0 no
C117 C118 H1182 109.8 no
H1181 C118 H1182 108.4 no
C117 C118 H1183 111.1 no
H1181 C118 H1183 109.2 no
H1182 C118 H1183 109.3 no
C117 C119 C120 121.1(3) yes
C117 C119 H1191 120.0 no
C120 C119 H1191 118.9 no
C119 C120 C121 121.1(4) yes
C119 C120 C122 118.9(3) yes
C121 C120 C122 120.0(4) yes
C120 C121 H1211 108.8 no
C120 C121 H1212 108.9 no
H1211 C121 H1212 109.4 no
C120 C121 H1213 109.6 no
H1211 C121 H1213 109.5 no
H1212 C121 H1213 110.8 no
C115 C122 C120 121.7(4) yes
C115 C122 H1221 118.9 no
C120 C122 H1221 119.4 no
P102 C123 C124 111.3(3) yes
P102 C123 C125 110.9(3) yes
C124 C123 C125 112.0(3) yes
P102 C123 H1231 106.2 no
C124 C123 H1231 108.9 no
C125 C123 H1231 107.3 no
C123 C124 H1241 111.8 no
C123 C124 H1242 108.8 no
H1241 C124 H1242 108.4 no
C123 C124 H1243 110.4 no
H1241 C124 H1243 109.9 no
H1242 C124 H1243 107.4 no
C123 C125 H1251 111.7 no
C123 C125 H1252 111.1 no
H1251 C125 H1252 109.1 no
C123 C125 H1253 109.3 no
H1251 C125 H1253 108.3 no
H1252 C125 H1253 107.3 no
P102 C126 C127 113.7(3) yes
P102 C126 C128 114.4(2) yes
C127 C126 C128 110.3(3) yes
P102 C126 H1261 104.0 no
C127 C126 H1261 107.3 no
C128 C126 H1261 106.4 no
C126 C127 H1271 110.1 no
C126 C127 H1272 112.5 no
H1271 C127 H1272 108.9 no
C126 C127 H1273 108.2 no
H1271 C127 H1273 108.8 no
H1272 C127 H1273 108.3 no
C126 C128 H1281 110.3 no
C126 C128 H1282 110.7 no
H1281 C128 H1282 107.9 no
C126 C128 H1283 112.1 no
H1281 C128 H1283 108.6 no
H1282 C128 H1283 107.1 no
N103 C129 C130 118.6(5) yes
N103 C129 C136 121.6(5) yes
C130 C129 C136 119.5(6) yes
C129 C130 C131 120.0(6) yes
C129 C130 H1301 120.2 no
C131 C130 H1301 119.8 no
C130 C131 C132 119.8(7) yes
C130 C131 C133 118.3(7) yes
C132 C131 C133 121.8(8) yes
C131 C132 H1321 106.6 no
C131 C132 H1322 110.2 no
H1321 C132 H1322 110.4 no
C131 C132 H1323 108.2 no
H1321 C132 H1323 111.3 no
H1322 C132 H1323 110.0 no
C131 C133 C134 124.7(8) yes
C131 C133 H1331 119.5 no
C134 C133 H1331 115.8 no
C133 C134 C135 124.4(8) yes
C133 C134 C136 116.8(7) yes
C135 C134 C136 118.8(8) yes
C134 C135 H1351 109.1 no
C134 C135 H1352 110.5 no
H1351 C135 H1352 107.1 no
C134 C135 H1353 109.6 no
H1351 C135 H1353 111.9 no
H1352 C135 H1353 108.7 no
C129 C136 C134 120.7(6) yes
C129 C136 H1361 119.6 no
C134 C136 H1361 119.7 no
P103 C137 C138 111.3(3) yes
P103 C137 C139 110.5(3) yes
C138 C137 C139 111.0(5) yes
P103 C137 H1371 108.9 no
C138 C137 H1371 106.6 no
C139 C137 H1371 108.3 no
C137 C138 H1381 110.1 no
C137 C138 H1382 109.9 no
H1381 C138 H1382 109.5 no
C137 C138 H1383 108.9 no
H1381 C138 H1383 109.1 no
H1382 C138 H1383 109.4 no
C137 C139 H1391 110.0 no
C137 C139 H1392 108.9 no
H1391 C139 H1392 108.4 no
C137 C139 H1393 111.3 no
H1391 C139 H1393 109.5 no
H1392 C139 H1393 108.7 no
P103 C140 C141 110.7(3) yes
P103 C140 C142 116.0(3) yes
C141 C140 C142 111.0(4) yes
P103 C140 H1401 103.5 no
C141 C140 H1401 106.6 no
C142 C140 H1401 108.3 no
C140 C141 H1411 109.5 no
C140 C141 H1412 109.8 no
H1411 C141 H1412 110.2 no
C140 C141 H1413 109.2 no
H1411 C141 H1413 108.5 no
H1412 C141 H1413 109.6 no
C140 C142 H1421 107.2 no
C140 C142 H1422 106.7 no
H1421 C142 H1422 110.6 no
C140 C142 H1423 109.8 no
H1421 C142 H1423 111.3 no
H1422 C142 H1423 111.0 no
N103 C229 C230 130.0(8) yes
N103 C229 C236 109.5(8) yes
C230 C229 C236 120.2(9) yes
C229 C230 C231 120.4(10) yes
C229 C230 H2301 120.5 no
C231 C230 H2301 119.1 no
C230 C231 C232 115.4(12) yes
C230 C231 C233 117.5(12) yes
C232 C231 C233 127.1(13) yes
C231 C232 H2321 109.6 no
C231 C232 H2322 109.0 no
H2321 C232 H2322 108.9 no
C231 C232 H2323 110.3 no
H2321 C232 H2323 109.3 no
H2322 C232 H2323 109.7 no
C231 C233 C234 124.5(15) yes
C231 C233 H2331 117.5 no
C234 C233 H2331 118.1 no
C233 C234 C235 116.6(18) yes
C233 C234 C236 114.9(15) yes
C235 C234 C236 128.3(17) yes
C234 C235 H2351 107.7 no
C234 C235 H2352 109.0 no
H2351 C235 H2352 111.7 no
C234 C235 H2353 106.2 no
H2351 C235 H2353 111.0 no
H2352 C235 H2353 111.0 no
C229 C236 C234 122.3(11) yes
C229 C236 H2361 119.0 no
C234 C236 H2361 118.6 no
N2 C315 C316 110.6(12) yes
N2 C315 C322 128.5(13) yes
C316 C315 C322 120.8(15) yes
C315 C316 C317 122.4(15) yes
C315 C316 H3161 118.4 no
C317 C316 H3161 119.2 no
C316 C317 C318 120.7(16) yes
C316 C317 C319 110.8(15) yes
C318 C317 C319 128.5(17) yes
C317 C318 H3181 110.1 no
C317 C318 H3182 107.9 no
H3181 C318 H3182 109.7 no
C317 C318 H3183 109.5 no
H3181 C318 H3183 109.6 no
H3182 C318 H3183 110.1 no
C317 C319 C320 128.2(17) yes
C317 C319 H3191 116.2 no
C320 C319 H3191 115.6 no
C319 C320 C321 128.8(16) yes
C319 C320 C322 115.7(17) yes
C321 C320 C322 115.6(16) yes
C320 C321 H3211 109.4 no
C320 C321 H3212 110.6 no
H3211 C321 H3212 109.3 no
C320 C321 H3213 110.7 no
H3211 C321 H3213 108.2 no
H3212 C321 H3213 108.6 no
C320 C322 C315 121.6(17) yes
C320 C322 H3221 119.9 no
C315 C322 H3221 118.5 no

loop_
_geom_bond_atom_site_label_1
_geom_bond_atom_site_label_2
_geom_bond_distance
_geom_bond_publ_flag
Fe1 V1 2.0186(7) yes
Fe1 I1 2.6758(5) yes
Fe1 P1 2.3230(9) yes
Fe1 P2 2.3603(9) yes
Fe1 P3 2.3561(10) yes
Fe101 V101 2.0195(7) yes
Fe101 I101 2.6738(5) yes
Fe101 P101 2.3305(10) yes
Fe101 P102 2.3657(10) yes
Fe101 P103 2.3494(10) yes
V1 P1 2.6623(10) yes
V1 P2 2.6800(10) yes
V1 P3 2.6573(10) yes
V1 N1 1.940(3) yes
V1 N2 1.921(3) yes
V1 N3 1.933(3) yes
V101 P101 2.6567(11) yes
V101 P102 2.6524(10) yes
V101 P103 2.6782(10) yes
V101 N101 1.944(3) yes
V101 N102 1.918(3) yes
V101 N103 1.911(3) yes
P1 N1 1.685(3) yes
P1 C9 1.852(4) yes
P1 C12 1.855(4) yes
P2 N2 1.680(3) yes
P2 C23 1.856(4) yes
P2 C26 1.859(4) yes
P3 N3 1.685(3) yes
P3 C37 1.873(3) yes
P3 C40 1.844(3) yes
P101 N101 1.683(3) yes
P101 C109 1.855(4) yes
P101 C112 1.842(4) yes
P102 N102 1.682(3) yes
P102 C123 1.851(3) yes
P102 C126 1.857(3) yes
P103 N103 1.681(3) yes
P103 C137 1.851(4) yes
P103 C140 1.852(4) yes
N1 C1 1.398(4) yes
N2 C315 1.435(13) yes
N2 C15 1.419(6) yes
N3 C29 1.403(4) yes
N101 C101 1.415(4) yes
N102 C115 1.413(4) yes
N103 C129 1.404(6) yes
N103 C229 1.477(9) yes
C1 C2 1.403(5) yes
C1 C8 1.402(5) yes
C2 C3 1.385(5) yes
C2 H21 0.924 no
C3 C4 1.509(6) yes
C3 C5 1.404(6) yes
C4 H41 0.966 no
C4 H42 0.977 no
C4 H43 0.974 no
C5 C6 1.385(6) yes
C5 H51 0.944 no
C6 C7 1.507(6) yes
C6 C8 1.380(5) yes
C7 H71 0.950 no
C7 H72 0.971 no
C7 H73 0.966 no
C8 H81 0.922 no
C9 C10 1.513(6) yes
C9 C11 1.534(5) yes
C9 H91 0.978 no
C10 H101 0.967 no
C10 H102 0.961 no
C10 H103 0.972 no
C11 H111 0.979 no
C11 H112 0.966 no
C11 H113 0.975 no
C12 C13 1.528(6) yes
C12 C14 1.532(5) yes
C12 H121 0.981 no
C13 H131 0.951 no
C13 H132 0.975 no
C13 H133 0.935 no
C14 H141 0.973 no
C14 H142 0.964 no
C14 H143 0.972 no
C15 C16 1.400(7) yes
C15 C22 1.401(8) yes
C16 C17 1.385(8) yes
C16 H161 0.941 no
C17 C18 1.491(8) yes
C17 C19 1.394(8) yes
C18 H181 0.973 no
C18 H182 0.972 no
C18 H183 0.974 no
C19 C20 1.388(8) yes
C19 H191 0.939 no
C20 C21 1.511(9) yes
C20 C22 1.414(8) yes
C21 H211 0.975 no
C21 H212 0.949 no
C21 H213 0.952 no
C22 H221 0.959 no
C23 C24 1.520(6) yes
C23 C25 1.527(6) yes
C23 H231 0.980 no
C24 H241 0.957 no
C24 H242 0.960 no
C24 H243 0.966 no
C25 H251 0.941 no
C25 H252 0.972 no
C25 H253 0.950 no
C26 C27 1.526(6) yes
C26 C28 1.532(5) yes
C26 H261 0.986 no
C27 H271 0.958 no
C27 H272 0.956 no
C27 H273 0.959 no
C28 H281 0.947 no
C28 H282 0.962 no
C28 H283 0.946 no
C29 C30 1.387(4) yes
C29 C36 1.400(4) yes
C30 C31 1.394(4) yes
C30 H301 0.948 no
C31 C32 1.500(5) yes
C31 C33 1.393(5) yes
C32 H321 0.944 no
C32 H322 0.967 no
C32 H323 0.962 no
C33 C34 1.379(6) yes
C33 H331 0.918 no
C34 C35 1.500(5) yes
C34 C36 1.398(5) yes
C35 H351 0.959 no
C35 H352 0.962 no
C35 H353 0.949 no
C36 H361 0.933 no
C37 C38 1.535(5) yes
C37 C39 1.530(5) yes
C37 H371 0.972 no
C38 H381 0.960 no
C38 H382 0.962 no
C38 H383 0.959 no
C39 H391 0.933 no
C39 H392 0.946 no
C39 H393 0.968 no
C40 C41 1.549(5) yes
C40 C42 1.523(5) yes
C40 H401 0.963 no
C41 H411 0.950 no
C41 H412 0.965 no
C41 H413 0.968 no
C42 H421 0.957 no
C42 H422 0.955 no
C42 H423 0.961 no
C101 C102 1.390(5) yes
C101 C108 1.394(5) yes
C102 C103 1.397(5) yes
C102 H1021 0.925 no
C103 C104 1.509(6) yes
C103 C105 1.379(6) yes
C104 H1041 0.964 no
C104 H1042 0.955 no
C104 H1043 0.953 no
C105 C106 1.390(6) yes
C105 H1051 0.934 no
C106 C107 1.499(6) yes
C106 C108 1.391(5) yes
C107 H1071 0.943 no
C107 H1072 0.959 no
C107 H1073 0.964 no
C108 H1081 0.928 no
C109 C110 1.539(6) yes
C109 C111 1.517(6) yes
C109 H1091 0.957 no
C110 H1101 0.957 no
C110 H1102 0.975 no
C110 H1103 0.947 no
C111 H1111 0.979 no
C111 H1112 0.971 no
C111 H1113 0.979 no
C112 C113 1.515(6) yes
C112 C114 1.524(5) yes
C112 H1121 0.962 no
C113 H1131 0.964 no
C113 H1132 0.975 no
C113 H1133 0.951 no
C114 H1141 0.971 no
C114 H1142 0.986 no
C114 H1143 0.981 no
C115 C116 1.396(5) yes
C115 C122 1.396(5) yes
C116 C117 1.392(5) yes
C116 H1161 0.939 no
C117 C118 1.513(5) yes
C117 C119 1.391(5) yes
C118 H1181 0.962 no
C118 H1182 0.945 no
C118 H1183 0.945 no
C119 C120 1.384(6) yes
C119 H1191 0.911 no
C120 C121 1.504(6) yes
C120 C122 1.382(5) yes
C121 H1211 0.943 no
C121 H1212 0.944 no
C121 H1213 0.941 no
C122 H1221 0.936 no
C123 C124 1.535(5) yes
C123 C125 1.515(6) yes
C123 H1231 0.973 no
C124 H1241 0.950 no
C124 H1242 0.963 no
C124 H1243 0.967 no
C125 H1251 0.951 no
C125 H1252 0.954 no
C125 H1253 0.959 no
C126 C127 1.521(5) yes
C126 C128 1.518(5) yes
C126 H1261 0.979 no
C127 H1271 0.950 no
C127 H1272 0.959 no
C127 H1273 0.973 no
C128 H1281 0.959 no
C128 H1282 0.952 no
C128 H1283 0.971 no
C129 C130 1.393(8) yes
C129 C136 1.412(9) yes
C130 C131 1.421(10) yes
C130 H1301 0.928 no
C131 C132 1.496(12) yes
C131 C133 1.319(12) yes
C132 H1321 0.955 no
C132 H1322 0.957 no
C132 H1323 0.956 no
C133 C134 1.422(12) yes
C133 H1331 0.928 no
C134 C135 1.502(14) yes
C134 C136 1.382(10) yes
C135 H1351 0.961 no
C135 H1352 0.963 no
C135 H1353 0.957 no
C136 H1361 0.926 no
C137 C138 1.516(6) yes
C137 C139 1.528(6) yes
C137 H1371 0.953 no
C138 H1381 0.948 no
C138 H1382 0.957 no
C138 H1383 0.959 no
C139 H1391 0.939 no
C139 H1392 0.942 no
C139 H1393 0.945 no
C140 C141 1.535(6) yes
C140 C142 1.521(6) yes
C140 H1401 0.969 no
C141 H1411 0.976 no
C141 H1412 0.948 no
C141 H1413 0.960 no
C142 H1421 0.971 no
C142 H1422 0.976 no
C142 H1423 0.947 no
C229 C230 1.372(14) yes
C229 C236 1.426(13) yes
C230 C231 1.419(16) yes
C230 H2301 0.930 no
C231 C232 1.557(19) yes
C231 C233 1.408(19) yes
C232 H2321 0.965 no
C232 H2322 0.960 no
C232 H2323 0.955 no
C233 C234 1.42(2) yes
C233 H2331 0.937 no
C234 C235 1.39(2) yes
C234 C236 1.40(2) yes
C235 H2351 1.015 no
C235 H2352 1.026 no
C235 H2353 1.023 no
C236 H2361 0.935 no
C315 C316 1.39(2) yes
C315 C322 1.30(2) yes
C316 C317 1.46(2) yes
C316 H3161 0.936 no
C317 C318 1.47(3) yes
C317 C319 1.38(2) yes
C318 H3181 0.965 no
C318 H3182 0.965 no
C318 H3183 0.968 no
C319 C320 1.37(2) yes
C319 H3191 0.933 no
C320 C321 1.57(3) yes
C320 C322 1.42(2) yes
C321 H3211 0.964 no
C321 H3212 0.963 no
C321 H3213 0.958 no
C322 H3221 0.935 no

loop_
_oxford_twin_element_scale_factors
0.5877(6)
0.4123(6)
